data_7221256
loop_
_publ_author_name
'Tiburtius, C.'
'Schuster, H.U.'

_publ_section_title
;
 Li Be Sb und Li Zn Bi, ternaere Verbindungen mit Wurtzitgeruest
;
_journal_name_full
;
Zeitschrift fuer Naturforschung, Teil B. Anorganische Chemie, Organische 
Chemie (33,1978-41,1986)
;
_journal_page_first 35
_journal_page_last 38
_journal_volume 33
_journal_year 1978
_chemical_formula_sum 'Bi Zn'
_chemical_name_systematic 'Li Zn Bi'
_space_group_IT_number 186
_symmetry_space_group_name_Hall 'P 6c -2c'
_symmetry_space_group_name_H-M 'P 63 m c'
_cell_angle_alpha 90
_cell_angle_beta 90
_cell_angle_gamma 120
_cell_formula_units_Z 2
_cell_length_a 4.576
_cell_length_b 4.576
_cell_length_c 7.377
_cell_volume 133.777
_citation_journal_id_ASTM ZNBAD2
_cod_data_source_file Tiburtius_ZNBAD2_1978_179.cif
_cod_data_source_block Bi1Zn1
_cod_original_cell_volume 133.7773
_cod_original_formula_sum 'Bi1 Zn1'
_cod_database_code 7221256

loop_
_symmetry_equiv_pos_as_xyz
x,y,z
x-y,x,z+1/2
-y,x-y,z
-x,-y,z+1/2
-x+y,-x,z
y,-x+y,z+1/2
y,x,z+1/2
-x+y,y,z
-x,-x+y,z+1/2
-y,-x,z
x-y,-y,z+1/2
x,x-y,z

loop_
_atom_site_label
_atom_site_type_symbol
_atom_site_fract_x
_atom_site_fract_y
_atom_site_fract_z
_atom_site_occupancy
_atom_site_U_iso_or_equiv
Bi1 Bi 0.3333 0.6667 0.382 1 0.0
Zn1 Zn 0.3333 0.6667 0 1 0.0
